data_7130733
loop_
_publ_author_name
'McMonagle, Charles J.'
'Turner, Gemma'
'Jones, Isabelle'
'Allan, David Robert'
'Warren, Mark R.'
'Kamenev, K.'
'Parsons, Simon'
'Wright, Paul'
'Moggach, Stephen A.'

_publ_section_title
;
 Pressure and Guest-Mediated Pore Shape Modification in a Small Pore MOF
 to 1200 bar
;
_journal_name_full 'Chemical Communications'
_journal_paper_doi 10.1039/D2CC04649K
_journal_year 2022
_chemical_formula_moiety 'C12 H6 O6 Sc1, 0.397(C5 H12)'
_chemical_formula_sum 'C14 H10.8 O6 Sc'
_chemical_formula_weight 291.13
_chemical_name_common Sc2BDC3
_space_group_crystal_system orthorhombic
_space_group_IT_number 70
_space_group_name_Hall '-F 2uv 2vw'
_space_group_name_H-M_alt 'F d d d :2'
_atom_sites_solution_hydrogens difmap
_atom_sites_solution_primary other
_audit_creation_date 2017-08-02
_audit_creation_method CRYSTALS_ver_14.61_build_6236
_audit_update_record
;
2022-08-18 deposited with the CCDC.	2022-09-16 downloaded from the CCDC.
;
_cell_angle_alpha 90
_cell_angle_beta 90
_cell_angle_gamma 90
_cell_formula_units_Z 16
_cell_length_a 8.7564(5)
_cell_length_b 20.7042(13)
_cell_length_c 34.2663(19)
_cell_measurement_pressure 80000
_cell_measurement_reflns_used 3479
_cell_measurement_temperature 298
_cell_measurement_theta_max 25
_cell_measurement_theta_min 2
_cell_volume 6212.3(6)
_computing_cell_refinement 'CrysAlisPro, (Agilent, 2011)'
_computing_data_collection 'SuperNova, (Oxford Diffraction, 2010)'
_computing_data_reduction 'CrysAlisPro, (Agilent, 2011)'
_computing_molecular_graphics 'CAMERON (Watkin et al., 1996)'
_computing_publication_material 'CRYSTALS (Betteridge et al., 2003)'
_computing_structure_refinement 'CRYSTALS (Betteridge et al., 2003)'
_computing_structure_solution 'USER DEFINED STRUCTURE SOLUTION'
_diffrn_ambient_pressure 80000
_diffrn_ambient_temperature 298
_diffrn_measured_fraction_theta_full 0.983
_diffrn_measured_fraction_theta_max 0.983
_diffrn_measurement_device Area
_diffrn_measurement_device_type 'Pilatus 300K'
_diffrn_measurement_method '\f & \w scans'
_diffrn_radiation_monochromator graphite
_diffrn_radiation_probe x-ray
_diffrn_radiation_type synchrotron
_diffrn_radiation_wavelength 0.68890
_diffrn_reflns_av_R_equivalents 0.076
_diffrn_reflns_limit_h_max 10
_diffrn_reflns_limit_h_min -8
_diffrn_reflns_limit_k_max 25
_diffrn_reflns_limit_k_min -22
_diffrn_reflns_limit_l_max 42
_diffrn_reflns_limit_l_min -42
_diffrn_reflns_number 10882
_diffrn_reflns_theta_full 25.506
_diffrn_reflns_theta_max 25.506
_diffrn_reflns_theta_min 2.228
_diffrn_source_type 'Diamond Light Source I19'
_diffrn_standards_number 0
_exptl_absorpt_coefficient_mu 0.449
_exptl_absorpt_correction_T_max 0.95
_exptl_absorpt_correction_T_min 0.70
_exptl_absorpt_correction_type multi-scan
_exptl_absorpt_process_details 'CrysAlisPro, (Agilent, 2011)'
_exptl_crystal_colour colourless
_exptl_crystal_density_diffrn 1.245
_exptl_crystal_density_method 'not measured'
_exptl_crystal_description block
_exptl_crystal_F_000 2352
_exptl_crystal_size_max 0.200
_exptl_crystal_size_mid 0.200
_exptl_crystal_size_min 0.100
_refine_diff_density_max 0.32
_refine_diff_density_min -0.36
_refine_ls_extinction_method None
_refine_ls_goodness_of_fit_ref 0.9956
_refine_ls_hydrogen_treatment constr
_refine_ls_matrix_type full
_refine_ls_number_parameters 88
_refine_ls_number_reflns 1556
_refine_ls_number_restraints 0
_refine_ls_R_factor_all 0.0454
_refine_ls_R_factor_gt 0.0372
_refine_ls_shift/su_max 0.0051303
_refine_ls_shift/su_mean 0.0001059
_refine_ls_structure_factor_coef Fsqd
_refine_ls_weighting_details
;
 Method= Modified Sheldrick 
 w=1/[\s^2^(F^2^) + ( 0.05P)^2^ +22.13P] 
 ,where P=(max(Fo^2^,0) + 2Fc^2^)/3 
;
_refine_ls_weighting_scheme calc
_refine_ls_wR_factor_all 0.1035
_refine_ls_wR_factor_gt 0.0983
_refine_ls_wR_factor_ref 0.1035
_reflns_limit_h_max 10
_reflns_limit_h_min 0
_reflns_limit_k_max 25
_reflns_limit_k_min 0
_reflns_limit_l_max 42
_reflns_limit_l_min 0
_reflns_number_gt 1327
_reflns_number_total 1564
_reflns_threshold_expression I>2.0\s(I)
_oxford_diffrn_Wilson_B_factor 0.00
_oxford_diffrn_Wilson_scale 0.00
_oxford_refine_ls_r_factor_ref 0.0454
_oxford_refine_ls_scale 1.439(12)
_oxford_reflns_number_all 1556
_oxford_reflns_threshold_expression_ref I>-3.0\s(I)
_oxford_structure_analysis_title 'xcalibur in C:\frames\Diamond\M At 17: 4 on '
_cod_data_source_file d2cc04649k2.cif
_cod_data_source_block ip-800bar
_cod_depositor_comments
;
The following automatic conversions were performed:

data item '_atom_sites_solution_primary' value 'Other' was changed to
'other' in accordance with the
/home/data/users/saulius/crontab/automatic-downloads/rss-feeds/RSC/lib/dictionaries/cif_core.dic
dictionary named 'cif_core.dic' version 2.4.2 last updated on
2011-04-26.

Automatic conversion script
Id: cif_fix_values 7556 2019-12-06 15:28:31Z antanas 
;
_cod_original_sg_symbol_H-M 'F d d d'
_cod_original_formula_sum 'C14 H10.8 O6 Sc1'
_cod_database_code 7130733
_platon_squeeze_void_probe_radius 1.20

loop_
_symmetry_equiv_pos_as_xyz
x,y,z
-x,-y,-z
x,y+1/2,z+1/2
-x,-y+1/2,-z+1/2
x+1/2,y,z+1/2
-x+1/2,-y,-z+1/2
x+1/2,y+1/2,z
-x+1/2,-y+1/2,-z
-x,y+1/4,z+1/4
x,-y+1/4,-z+1/4
-x,y+3/4,z+3/4
x,-y+3/4,-z+3/4
-x+1/2,y+1/4,z+3/4
x+1/2,-y+1/4,-z+3/4
-x+1/2,y+3/4,z+1/4
x+1/2,-y+3/4,-z+1/4
x+1/4,-y,z+1/4
-x+1/4,y,-z+1/4
x+1/4,-y+1/2,z+3/4
-x+1/4,y+1/2,-z+3/4
x+3/4,-y,z+3/4
-x+3/4,y,-z+3/4
x+3/4,-y+1/2,z+1/4
-x+3/4,y+1/2,-z+1/4
-x+1/4,-y+3/4,z+1/2
x+1/4,y+3/4,-z+1/2
-x+1/4,-y+5/4,z+1
x+1/4,y+5/4,-z+1
-x+3/4,-y+3/4,z+1
x+3/4,y+3/4,-z+1
-x+3/4,-y+5/4,z+1/2
x+3/4,y+5/4,-z+1/2

loop_
_atom_site_label
_atom_site_type_symbol
_atom_site_fract_x
_atom_site_fract_y
_atom_site_fract_z
_atom_site_U_iso_or_equiv
_atom_site_occupancy
_atom_site_adp_type
_atom_site_refinement_flags_posn
_atom_site_refinement_flags_adp
_atom_site_refinement_flags_occupancy
_atom_site_disorder_assembly
_atom_site_disorder_group
_atom_site_attached_hydrogens
Sc1 Sc 0.3750 0.3750 0.635596(13) 0.0159 1.0000 Uani S T . . . .
O1 O 0.24139(17) 0.33334(9) 0.67942(5) 0.0396 1.0000 Uani . . . . . .
C1 C 0.1025(3) 0.31982(13) 0.68227(6) 0.0350 1.0000 Uani . . . . . .
O2 O 0.00496(19) 0.33451(10) 0.65749(5) 0.0519 1.0000 Uani . . . . . .
C2 C 0.0494(3) 0.28366(14) 0.71744(7) 0.0409 1.0000 Uani . . . . . .
C3 C 0.1531(3) 0.26370(19) 0.74529(8) 0.0655 1.0000 Uani . . . . . .
C4 C 0.1029(3) 0.23034(18) 0.77771(8) 0.0640 1.0000 Uani . . . . . .
O3 O 0.24454(19) 0.45819(8) 0.63531(6) 0.0477 1.0000 Uani . . . . . .
C5 C 0.1250 0.48629(15) 0.6250 0.0350 1.0000 Uani S T . . . .
C6 C 0.1250 0.55835(16) 0.6250 0.0413 1.0000 Uani S T . . . .
C7 C 0.2595(3) 0.59144(14) 0.62575(15) 0.0837 1.0000 Uani . . . . . .
H31 H 0.2587 0.2727 0.7420 0.0770 1.0000 Uiso R . . . . .
H41 H 0.1744 0.2170 0.7969 0.0776 1.0000 Uiso R . . . . .
H71 H 0.3534 0.5686 0.6272 0.1015 1.0000 Uiso R . . . . .

loop_
_atom_site_aniso_label
_atom_site_aniso_U_11
_atom_site_aniso_U_22
_atom_site_aniso_U_33
_atom_site_aniso_U_23
_atom_site_aniso_U_13
_atom_site_aniso_U_12
Sc1 0.0181(3) 0.0158(3) 0.0137(3) 0.0000 0.0000 -0.00015(19)
O1 0.0257(8) 0.0625(11) 0.0306(8) 0.0225(8) 0.0012(6) -0.0069(8)
C1 0.0298(12) 0.0495(14) 0.0256(11) 0.0194(10) 0.0019(9) -0.0007(10)
O2 0.0300(9) 0.0884(15) 0.0372(10) 0.0409(10) -0.0034(7) -0.0003(9)
C2 0.0298(12) 0.0642(17) 0.0287(12) 0.0270(11) -0.0015(9) -0.0043(11)
C3 0.0282(13) 0.118(3) 0.0507(17) 0.0549(18) -0.0051(12) -0.0150(15)
C4 0.0294(13) 0.116(3) 0.0462(15) 0.0545(18) -0.0079(11) -0.0107(15)
O3 0.0329(9) 0.0194(8) 0.0908(15) -0.0046(8) -0.0095(9) 0.0073(7)
C5 0.0311(17) 0.0181(15) 0.056(2) 0.0000 0.0016(15) 0.0000
C6 0.0308(17) 0.0191(16) 0.074(2) 0.0000 -0.0038(17) 0.0000
C7 0.0318(15) 0.0253(15) 0.194(4) -0.008(2) -0.002(2) 0.0058(12)

loop_
_atom_type_symbol
_atom_type_scat_dispersion_real
_atom_type_scat_dispersion_imag
_atom_type_scat_Cromer_Mann_a1
_atom_type_scat_Cromer_Mann_b1
_atom_type_scat_Cromer_Mann_a2
_atom_type_scat_Cromer_Mann_b2
_atom_type_scat_Cromer_Mann_a3
_atom_type_scat_Cromer_Mann_b3
_atom_type_scat_Cromer_Mann_a4
_atom_type_scat_Cromer_Mann_b4
_atom_type_scat_Cromer_Mann_c
_atom_type_scat_source
Sc 0.2436 0.3510 9.1890 9.0213 7.3679 0.5729 1.6409 136.1080 1.4680 51.3531 1.3329 'International Tables Vol C 4.2.6.8 and 6.1.1.4'
C 0.0028 0.0015 2.3100 20.8439 1.0200 10.2075 1.5886 0.5687 0.8650 51.6512 0.2156 'International Tables Vol C 4.2.6.8 and 6.1.1.4'
O 0.0101 0.0057 3.0485 13.2771 2.2868 5.7011 1.5463 0.3239 0.8670 32.9089 0.2508 'International Tables Vol C 4.2.6.8 and 6.1.1.4'
H 0.0000 0.0000 0.4930 10.5109 0.3229 26.1257 0.1402 3.1424 0.0408 57.7998 0.0030 'International Tables Vol C 4.2.6.8 and 6.1.1.4'

loop_
_geom_angle_atom_site_label_1
_geom_angle_site_symmetry_1
_geom_angle_atom_site_label_2
_geom_angle_site_symmetry_2
_geom_angle_atom_site_label_3
_geom_angle_site_symmetry_3
_geom_angle
_geom_angle_publ_flag
O1 29_554 Sc1 . O3 29_554 92.17(7) yes
O1 29_554 Sc1 . O2 16_556 92.18(8) yes
O3 29_554 Sc1 . O2 16_556 91.76(8) yes
O1 29_554 Sc1 . O2 18_556 179.68(8) yes
O3 29_554 Sc1 . O2 18_556 87.86(8) yes
O2 16_556 Sc1 . O2 18_556 87.50(12) yes
O1 29_554 Sc1 . O1 . 88.13(10) yes
O3 29_554 Sc1 . O1 . 88.22(7) yes
O2 16_556 Sc1 . O1 . 179.68(8) yes
O2 18_556 Sc1 . O1 . 92.18(8) yes
O1 29_554 Sc1 . O3 . 88.22(7) yes
O3 29_554 Sc1 . O3 . 179.46(12) yes
O2 16_556 Sc1 . O3 . 87.86(8) yes
O2 18_556 Sc1 . O3 . 91.76(8) yes
O1 . Sc1 . O3 . 92.17(7) yes
Sc1 . O1 . C1 . 133.81(14) yes
O1 . C1 . O2 . 124.0(2) yes
O1 . C1 . C2 . 118.5(2) yes
O2 . C1 . C2 . 117.4(2) yes
Sc1 16_456 O2 . C1 . 167.71(18) yes
C1 . C2 . C4 4_556 120.4(2) yes
C1 . C2 . C3 . 120.2(2) yes
C4 4_556 C2 . C3 . 119.4(2) yes
C2 . C3 . C4 . 119.8(2) yes
C2 . C3 . H31 . 120.1 no
C4 . C3 . H31 . 120.2 no
C3 . C4 . C2 4_556 120.8(2) yes
C3 . C4 . H41 . 119.6 no
C2 4_556 C4 . H41 . 119.6 no
Sc1 . O3 . C5 . 148.54(17) yes
O3 . C5 . O3 18_556 124.4(3) yes
O3 . C5 . C6 . 117.78(15) yes
O3 18_556 C5 . C6 . 117.78(15) yes
C5 . C6 . C7 18_556 120.19(17) yes
C5 . C6 . C7 . 120.19(17) yes
C7 18_556 C6 . C7 . 119.6(3) yes
C7 10_566 C7 . C6 . 120.12(18) yes
C7 10_566 C7 . H71 . 119.9 no
C6 . C7 . H71 . 120.0 no

loop_
_geom_bond_atom_site_label_1
_geom_bond_site_symmetry_1
_geom_bond_atom_site_label_2
_geom_bond_site_symmetry_2
_geom_bond_distance
_geom_bond_publ_flag
Sc1 . O1 29_554 2.0898(15) yes
Sc1 . O3 29_554 2.0667(16) yes
Sc1 . O2 16_556 2.0440(16) yes
Sc1 . O2 18_556 2.0440(16) yes
Sc1 . O1 . 2.0898(15) yes
Sc1 . O3 . 2.0667(16) yes
O1 . C1 . 1.252(3) yes
C1 . O2 . 1.242(3) yes
C1 . C2 . 1.493(3) yes
C2 . C4 4_556 1.374(3) yes
C2 . C3 . 1.381(3) yes
C3 . C4 . 1.380(3) yes
C3 . H31 . 0.950 no
C4 . H41 . 0.950 no
O3 . C5 . 1.249(2) yes
C5 . C6 . 1.492(4) yes
C6 . C7 18_556 1.363(3) yes
C6 . C7 . 1.363(3) yes
C7 . C7 10_566 1.390(6) yes
C7 . H71 . 0.950 no

loop_
_platon_squeeze_void_nr
_platon_squeeze_void_average_x
_platon_squeeze_void_average_y
_platon_squeeze_void_average_z
_platon_squeeze_void_volume
_platon_squeeze_void_count_electrons
_platon_squeeze_void_content
1 -0.039 0.036 0.036 2182 267 ' '
